data_1507538
loop_
_publ_author_name
'Goto, Kei'
'Nagahama, Michiko'
'Mizushima, Tadashi'
'Shimada, Keiichi'
'Kawashima, Takayuki'
'Okazaki, Renji'

_publ_section_title
;
 The First Direct Oxidative Conversion of a Selenol to a Stable Selenenic
 Acid:&#x2009; Experimental Demonstration of Three Processes Included in
 the Catalytic Cycle of Glutathione Peroxidase
;
_journal_issue 22
_journal_name_full 'Organic Letters'
_journal_page_first 3569
_journal_paper_doi 10.1021/ol016682s
_journal_volume 3
_journal_year 2001
_chemical_formula_moiety 'C56 H58 O Se'
_chemical_formula_sum 'C62 H72 O Se'
_chemical_formula_weight 912.16
_chemical_name_systematic
; 
 ? 
;
_space_group_IT_number 2
_symmetry_cell_setting monoclinic
_symmetry_space_group_name_Hall '-P 1'
_symmetry_space_group_name_H-M 'P -1'
_atom_sites_solution_hydrogens geom
_atom_sites_solution_primary direct
_atom_sites_solution_secondary difmap
_audit_creation_method SHELXL-97
_cell_angle_alpha 87.445(2)
_cell_angle_beta 78.993(2)
_cell_angle_gamma 66.908(2)
_cell_formula_units_Z 4
_cell_length_a 15.3560(6)
_cell_length_b 18.9830(5)
_cell_length_c 19.3350(8)
_cell_measurement_temperature 150(2)
_cell_volume 5086.4(3)
_computing_structure_refinement 'SHELXL-97 (Sheldrick, 1997)'
_computing_structure_solution 'SHELXS-97 (Sheldrick, 1990)'
_diffrn_ambient_temperature 150(2)
_diffrn_measured_fraction_theta_full 0.929
_diffrn_measured_fraction_theta_max 0.929
_diffrn_radiation_monochromator graphite
_diffrn_radiation_source 'fine-focus sealed tube'
_diffrn_radiation_type MoK\a
_diffrn_radiation_wavelength 0.71069
_diffrn_reflns_av_R_equivalents 0.0000
_diffrn_reflns_av_sigmaI/netI 0.0311
_diffrn_reflns_limit_h_max 18
_diffrn_reflns_limit_h_min 0
_diffrn_reflns_limit_k_max 22
_diffrn_reflns_limit_k_min -20
_diffrn_reflns_limit_l_max 23
_diffrn_reflns_limit_l_min -23
_diffrn_reflns_number 17779
_diffrn_reflns_theta_full 25.58
_diffrn_reflns_theta_max 25.58
_diffrn_reflns_theta_min 2.15
_exptl_absorpt_coefficient_mu 0.779
_exptl_absorpt_correction_T_max 0.8598
_exptl_absorpt_correction_T_min 0.6969
_exptl_crystal_colour 'pale yellow'
_exptl_crystal_density_diffrn 1.191
_exptl_crystal_density_method 'not measured'
_exptl_crystal_description prismatic
_exptl_crystal_F_000 1944
_exptl_crystal_size_max 0.50
_exptl_crystal_size_mid 0.30
_exptl_crystal_size_min 0.20
_refine_diff_density_max 0.922
_refine_diff_density_min -0.980
_refine_diff_density_rms 0.063
_refine_ls_extinction_method none
_refine_ls_goodness_of_fit_ref 1.011
_refine_ls_hydrogen_treatment mixed
_refine_ls_matrix_type full
_refine_ls_number_parameters 1330
_refine_ls_number_reflns 17779
_refine_ls_number_restraints 36
_refine_ls_restrained_S_all 1.027
_refine_ls_R_factor_all 0.0664
_refine_ls_R_factor_gt 0.0545
_refine_ls_shift/su_max 0.001
_refine_ls_shift/su_mean 0.000
_refine_ls_structure_factor_coef Fsqd
_refine_ls_weighting_details 'calc w=1/[\s^2^(Fo^2^)+(0.0928P)^2^+3.8334P] where P=(Fo^2^+2Fc^2^)/3'
_refine_ls_weighting_scheme calc
_refine_ls_wR_factor_gt 0.1467
_refine_ls_wR_factor_ref 0.1552
_reflns_number_gt 14682
_reflns_number_total 17779
_reflns_threshold_expression >2sigma(I)
_cod_data_source_file ol016682s_s2.cif
_cod_data_source_block bmtseoh
_cod_original_sg_symbol_H-M P-1
_cod_database_code 1507538

loop_
_symmetry_equiv_pos_as_xyz
'x, y, z'
'-x, -y, -z'

loop_
_atom_site_label
_atom_site_type_symbol
_atom_site_fract_x
_atom_site_fract_y
_atom_site_fract_z
_atom_site_U_iso_or_equiv
_atom_site_adp_type
_atom_site_occupancy
_atom_site_symmetry_multiplicity
_atom_site_calc_flag
_atom_site_refinement_flags
_atom_site_disorder_assembly
_atom_site_disorder_group
Se1 Se 0.34793(2) 0.122466(17) 0.452882(18) 0.04492(10) Uani 1 1 d . . .
O1 O 0.44184(16) 0.08373(14) 0.50450(16) 0.0647(7) Uani 1 1 d . . .
H1 H 0.4306 0.0516 0.5321 0.097 Uiso 1 1 calc R . .
C1 C 0.26574(19) 0.20808(15) 0.51500(14) 0.0309(5) Uani 1 1 d . A .
C2 C 0.29981(19) 0.26398(16) 0.52848(14) 0.0330(6) Uani 1 1 d . . .
C3 C 0.2460(2) 0.31865(17) 0.58168(16) 0.0408(7) Uani 1 1 d . A .
H2 H 0.2699 0.3555 0.5918 0.049 Uiso 1 1 calc R . .
C4 C 0.1582(3) 0.32194(19) 0.62100(17) 0.0491(8) Uani 1 1 d . . .
C5 C 0.1225(2) 0.26993(17) 0.60215(16) 0.0417(7) Uani 1 1 d . A .
H3 H 0.0604 0.2737 0.6255 0.050 Uiso 1 1 calc R . .
C6 C 0.17467(19) 0.21256(15) 0.55023(14) 0.0309(5) Uani 1 1 d . . .
C7 C 0.0894(11) 0.3890(8) 0.6742(8) 0.050(3) Uani 0.55(3) 1 d P A 2
C8 C 0.080(3) 0.4684(18) 0.6453(15) 0.057(5) Uani 0.55(3) 1 d P A 2
H4 H 0.0460 0.4789 0.6056 0.085 Uiso 0.55(3) 1 calc PR A 2
H5 H 0.1444 0.4687 0.6294 0.085 Uiso 0.55(3) 1 calc PR A 2
H6 H 0.0437 0.5079 0.6827 0.085 Uiso 0.55(3) 1 calc PR A 2
C9 C -0.0107(13) 0.3906(10) 0.7025(12) 0.101(7) Uani 0.55(3) 1 d P A 2
H7 H -0.0056 0.3398 0.7188 0.152 Uiso 0.55(3) 1 calc PR A 2
H8 H -0.0488 0.4051 0.6651 0.152 Uiso 0.55(3) 1 calc PR A 2
H9 H -0.0424 0.4281 0.7420 0.152 Uiso 0.55(3) 1 calc PR A 2
C10 C 0.1438(18) 0.3778(7) 0.7359(8) 0.088(6) Uani 0.55(3) 1 d P A 2
H10 H 0.1519 0.3281 0.7567 0.132 Uiso 0.55(3) 1 calc PR A 2
H11 H 0.1067 0.4188 0.7717 0.132 Uiso 0.55(3) 1 calc PR A 2
H12 H 0.2072 0.3794 0.7184 0.132 Uiso 0.55(3) 1 calc PR A 2
C11 C 0.1216(14) 0.3750(10) 0.6879(8) 0.042(3) Uani 0.45(3) 1 d P A 1
C12 C 0.087(3) 0.455(2) 0.6596(19) 0.056(7) Uani 0.45(3) 1 d P A 1
H13 H 0.1403 0.4616 0.6271 0.085 Uiso 0.45(3) 1 calc PR A 1
H14 H 0.0638 0.4927 0.6988 0.085 Uiso 0.45(3) 1 calc PR A 1
H15 H 0.0343 0.4623 0.6346 0.085 Uiso 0.45(3) 1 calc PR A 1
C13 C 0.0385(13) 0.3623(8) 0.7337(7) 0.064(4) Uani 0.45(3) 1 d P A 1
H16 H 0.0141 0.3972 0.7752 0.096 Uiso 0.45(3) 1 calc PR A 1
H17 H 0.0602 0.3092 0.7488 0.096 Uiso 0.45(3) 1 calc PR A 1
H18 H -0.0130 0.3722 0.7069 0.096 Uiso 0.45(3) 1 calc PR A 1
C14 C 0.1971(13) 0.3649(10) 0.7338(7) 0.059(4) Uani 0.45(3) 1 d P A 1
H19 H 0.2534 0.3709 0.7048 0.088 Uiso 0.45(3) 1 calc PR A 1
H20 H 0.2169 0.3137 0.7533 0.088 Uiso 0.45(3) 1 calc PR A 1
H21 H 0.1691 0.4037 0.7723 0.088 Uiso 0.45(3) 1 calc PR A 1
C15 C 0.39257(19) 0.26700(16) 0.48714(16) 0.0363(6) Uani 1 1 d . . .
H22 H 0.4204 0.2259 0.4499 0.044 Uiso 1 1 calc R . .
H23 H 0.4391 0.2562 0.5192 0.044 Uiso 1 1 calc R . .
C16 C 0.38090(19) 0.34330(16) 0.45283(15) 0.0341(6) Uani 1 1 d . . .
C17 C 0.3214(2) 0.37122(16) 0.40292(15) 0.0363(6) Uani 1 1 d . . .
C18 C 0.3136(2) 0.44081(18) 0.37073(17) 0.0448(7) Uani 1 1 d . . .
H24 H 0.2728 0.4599 0.3371 0.054 Uiso 1 1 calc R . .
C19 C 0.3645(2) 0.48184(19) 0.38741(18) 0.0487(8) Uani 1 1 d . . .
H25 H 0.3589 0.5286 0.3651 0.058 Uiso 1 1 calc R . .
C20 C 0.4230(2) 0.45480(18) 0.43619(18) 0.0446(7) Uani 1 1 d . . .
H26 H 0.4577 0.4832 0.4475 0.054 Uiso 1 1 calc R . .
C21 C 0.4324(2) 0.38570(17) 0.46972(16) 0.0380(6) Uani 1 1 d . . .
C22 C 0.2650(2) 0.32935(17) 0.38132(15) 0.0369(6) Uani 1 1 d . . .
C23 C 0.3106(2) 0.26567(19) 0.33527(16) 0.0439(7) Uani 1 1 d . . .
C24 C 0.2559(3) 0.2270(2) 0.31822(17) 0.0520(8) Uani 1 1 d . . .
H27 H 0.2866 0.1827 0.2879 0.062 Uiso 1 1 calc R . .
C25 C 0.1578(3) 0.2524(2) 0.34485(18) 0.0551(9) Uani 1 1 d . . .
H28 H 0.1216 0.2256 0.3329 0.066 Uiso 1 1 calc R . .
C26 C 0.1134(2) 0.3166(2) 0.38871(18) 0.0497(8) Uani 1 1 d . . .
H29 H 0.0460 0.3344 0.4064 0.060 Uiso 1 1 calc R . .
C27 C 0.1652(2) 0.35610(19) 0.40766(16) 0.0417(7) Uani 1 1 d . . .
C28 C 0.4171(3) 0.2366(2) 0.3031(2) 0.0581(9) Uani 1 1 d . . .
H30 H 0.4441 0.2718 0.3166 0.087 Uiso 1 1 calc R . .
H31 H 0.4254 0.2337 0.2517 0.087 Uiso 1 1 calc R . .
H32 H 0.4505 0.1856 0.3204 0.087 Uiso 1 1 calc R . .
C29 C 0.1146(2) 0.4261(2) 0.4556(2) 0.0557(9) Uani 1 1 d . . .
H33 H 0.1063 0.4720 0.4279 0.084 Uiso 1 1 calc R . .
H34 H 0.1532 0.4242 0.4911 0.084 Uiso 1 1 calc R . .
H35 H 0.0513 0.4277 0.4790 0.084 Uiso 1 1 calc R . .
C30 C 0.4990(2) 0.35825(18) 0.52118(16) 0.0398(6) Uani 1 1 d . . .
C31 C 0.5907(2) 0.29937(19) 0.50052(17) 0.0424(7) Uani 1 1 d . . .
C32 C 0.6532(3) 0.2749(2) 0.5484(2) 0.0550(9) Uani 1 1 d . . .
H36 H 0.7152 0.2353 0.5348 0.066 Uiso 1 1 calc R . .
C33 C 0.6258(3) 0.3074(3) 0.6149(2) 0.0653(10) Uani 1 1 d . . .
H37 H 0.6690 0.2899 0.6470 0.078 Uiso 1 1 calc R . .
C34 C 0.5369(3) 0.3649(2) 0.6358(2) 0.0622(10) Uani 1 1 d . . .
H38 H 0.5190 0.3862 0.6824 0.075 Uiso 1 1 calc R . .
C35 C 0.4717(2) 0.3929(2) 0.58902(18) 0.0496(8) Uani 1 1 d . . .
C36 C 0.6231(2) 0.26175(19) 0.42772(17) 0.0476(7) Uani 1 1 d . . .
H39 H 0.6935 0.2356 0.4177 0.071 Uiso 1 1 calc R . .
H40 H 0.6027 0.3009 0.3927 0.071 Uiso 1 1 calc R . .
H41 H 0.5941 0.2244 0.4255 0.071 Uiso 1 1 calc R . .
C37 C 0.3762(3) 0.4583(2) 0.6118(2) 0.0653(11) Uani 1 1 d . . .
H42 H 0.3606 0.4630 0.6634 0.098 Uiso 1 1 calc R . .
H43 H 0.3259 0.4485 0.5944 0.098 Uiso 1 1 calc R . .
H44 H 0.3796 0.5059 0.5925 0.098 Uiso 1 1 calc R . .
C38 C 0.1305(2) 0.16085(16) 0.52767(14) 0.0337(6) Uani 1 1 d . A .
H45 H 0.1835 0.1116 0.5099 0.040 Uiso 1 1 calc R . .
H46 H 0.0990 0.1845 0.4875 0.040 Uiso 1 1 calc R . .
C39 C 0.0575(2) 0.14325(16) 0.58225(14) 0.0340(6) Uani 1 1 d . . .
C40 C 0.0883(2) 0.09471(16) 0.63768(15) 0.0348(6) Uani 1 1 d . A .
C41 C 0.0207(2) 0.07834(19) 0.68783(16) 0.0429(7) Uani 1 1 d . . .
H47 H 0.0411 0.0467 0.7259 0.051 Uiso 1 1 calc R A .
C42 C -0.0750(2) 0.1075(2) 0.68269(18) 0.0489(8) Uani 1 1 d . A .
H48 H -0.1202 0.0959 0.7171 0.059 Uiso 1 1 calc R . .
C43 C -0.1057(2) 0.1537(2) 0.62751(18) 0.0496(8) Uani 1 1 d . . .
H49 H -0.1718 0.1732 0.6237 0.060 Uiso 1 1 calc R A .
C44 C -0.0397(2) 0.1721(2) 0.57707(17) 0.0447(7) Uani 1 1 d . A .
C45 C 0.1933(2) 0.05893(18) 0.64270(15) 0.0386(6) Uani 1 1 d . . .
C46 C 0.2561(2) -0.00333(18) 0.59741(17) 0.0443(7) Uani 1 1 d . A .
C47 C 0.3546(2) -0.0339(2) 0.6011(2) 0.0541(9) Uani 1 1 d . . .
H50 H 0.3982 -0.0755 0.5702 0.065 Uiso 1 1 calc R A .
C48 C 0.3889(2) -0.0049(2) 0.6486(2) 0.0621(11) Uani 1 1 d . A .
H51 H 0.4558 -0.0257 0.6497 0.074 Uiso 1 1 calc R . .
C49 C 0.3262(3) 0.0547(2) 0.6946(2) 0.0571(9) Uani 1 1 d . . .
H52 H 0.3505 0.0736 0.7280 0.069 Uiso 1 1 calc R A .
C50 C 0.2277(2) 0.08762(19) 0.69291(16) 0.0435(7) Uani 1 1 d . A .
C51 C 0.2213(3) -0.0395(2) 0.5473(2) 0.0571(9) Uani 1 1 d . . .
H53 H 0.2767 -0.0784 0.5174 0.086 Uiso 1 1 calc R A .
H54 H 0.1845 -0.0001 0.5176 0.086 Uiso 1 1 calc R . .
H55 H 0.1800 -0.0636 0.5739 0.086 Uiso 1 1 calc R . .
C52 C 0.1619(3) 0.1508(2) 0.74481(18) 0.0563(9) Uani 1 1 d . . .
H56 H 0.1097 0.1866 0.7229 0.084 Uiso 1 1 calc R A .
H57 H 0.1983 0.1780 0.7595 0.084 Uiso 1 1 calc R . .
H58 H 0.1346 0.1292 0.7861 0.084 Uiso 1 1 calc R . .
C53 C -0.0815(7) 0.2297(7) 0.5236(5) 0.042(2) Uani 0.632(12) 1 d P A 1
C54 C -0.0716(7) 0.2007(7) 0.4571(6) 0.055(2) Uani 0.632(12) 1 d P A 1
C55 C -0.1084(8) 0.2503(9) 0.4053(6) 0.068(3) Uani 0.632(12) 1 d P A 1
H59 H -0.1016 0.2305 0.3594 0.082 Uiso 0.632(12) 1 calc PR A 1
C56 C -0.1560(9) 0.3305(9) 0.4201(8) 0.074(4) Uani 0.632(12) 1 d P A 1
H60 H -0.1809 0.3643 0.3844 0.089 Uiso 0.632(12) 1 calc PR A 1
C57 C -0.1655(5) 0.3583(6) 0.4856(5) 0.071(3) Uani 0.632(12) 1 d P A 1
H61 H -0.1971 0.4119 0.4953 0.085 Uiso 0.632(12) 1 calc PR A 1
C58 C -0.1297(7) 0.3098(6) 0.5397(6) 0.050(3) Uani 0.632(12) 1 d P A 1
C59 C -0.0194(10) 0.1153(8) 0.4378(6) 0.068(3) Uani 0.632(12) 1 d P A 1
H62 H 0.0030 0.0874 0.4791 0.102 Uiso 0.632(12) 1 calc PR A 1
H63 H 0.0360 0.1073 0.3996 0.102 Uiso 0.632(12) 1 calc PR A 1
H64 H -0.0637 0.0964 0.4222 0.102 Uiso 0.632(12) 1 calc PR A 1
C60 C -0.1444(7) 0.3434(6) 0.6127(5) 0.069(3) Uani 0.632(12) 1 d P A 1
H65 H -0.1140 0.3024 0.6436 0.104 Uiso 0.632(12) 1 calc PR A 1
H66 H -0.2136 0.3683 0.6319 0.104 Uiso 0.632(12) 1 calc PR A 1
H67 H -0.1152 0.3812 0.6099 0.104 Uiso 0.632(12) 1 calc PR A 1
C61 C -0.0643(13) 0.2015(11) 0.5043(12) 0.044(3) Uani 0.368(12) 1 d PU A 2
C62 C -0.0448(13) 0.1556(16) 0.4447(9) 0.055(4) Uani 0.368(12) 1 d PU A 2
C63 C -0.0704(11) 0.1868(13) 0.3816(8) 0.083(5) Uani 0.368(12) 1 d PU A 2
H68 H -0.0560 0.1552 0.3408 0.100 Uiso 0.368(12) 1 calc PR A 2
C64 C -0.1172(19) 0.265(2) 0.3803(14) 0.097(12) Uani 0.368(12) 1 d P A 2
H69 H -0.1347 0.2867 0.3373 0.116 Uiso 0.368(12) 1 calc PR A 2
C65 C -0.139(2) 0.312(2) 0.436(2) 0.103(14) Uani 0.368(12) 1 d P A 2
H70 H -0.1718 0.3654 0.4311 0.124 Uiso 0.368(12) 1 calc PR A 2
C66 C -0.1143(11) 0.2817(12) 0.5040(11) 0.062(4) Uani 0.368(12) 1 d P A 2
C67 C 0.0071(13) 0.0677(11) 0.4472(8) 0.074(4) Uani 0.368(12) 1 d PU A 2
H71 H 0.0196 0.0538 0.4948 0.111 Uiso 0.368(12) 1 calc PR A 2
H72 H 0.0683 0.0504 0.4134 0.111 Uiso 0.368(12) 1 calc PR A 2
H73 H -0.0337 0.0432 0.4350 0.111 Uiso 0.368(12) 1 calc PR A 2
C68 C -0.1373(15) 0.3335(10) 0.5678(17) 0.082(9) Uani 0.368(12) 1 d P A 2
H74 H -0.1721 0.3868 0.5561 0.123 Uiso 0.368(12) 1 calc PR A 2
H75 H -0.0772 0.3285 0.5820 0.123 Uiso 0.368(12) 1 calc PR A 2
H76 H -0.1774 0.3189 0.6066 0.123 Uiso 0.368(12) 1 calc PR A 2
Se2 Se 0.67307(2) 0.373614(18) -0.041840(16) 0.04314(10) Uani 1 1 d . . .
O2 O 0.6312(6) 0.4556(4) 0.0069(4) 0.037(3) Uani 0.290(9) 1 d P B 1
H77 H 0.5903 0.4540 0.0420 0.056 Uiso 0.290(9) 1 calc PR B 1
O3 O 0.5572(4) 0.4360(4) 0.0171(3) 0.114(3) Uani 0.710(9) 1 d P B 2
H78 H 0.5499 0.4821 0.0132 0.171 Uiso 0.710(9) 1 calc PR B 2
C69 C 0.71061(19) 0.29505(16) 0.02575(14) 0.0317(6) Uani 1 1 d . B .
C70 C 0.77581(19) 0.29573(16) 0.06799(14) 0.0316(6) Uani 1 1 d . . .
C71 C 0.79483(19) 0.24299(16) 0.12114(14) 0.0334(6) Uani 1 1 d . B .
H79 H 0.8383 0.2435 0.1500 0.040 Uiso 1 1 calc R . .
C72 C 0.75283(19) 0.18954(16) 0.13377(14) 0.0326(6) Uani 1 1 d . . .
C73 C 0.69377(19) 0.18753(16) 0.08836(14) 0.0326(6) Uani 1 1 d . B .
H80 H 0.6669 0.1498 0.0946 0.039 Uiso 1 1 calc R . .
C74 C 0.67245(19) 0.23845(15) 0.03421(14) 0.0314(6) Uani 1 1 d . . .
C75 C 0.7689(2) 0.13366(18) 0.19446(15) 0.0387(6) Uani 1 1 d . B .
C76 C 0.8300(3) 0.1462(2) 0.24288(17) 0.0492(8) Uani 1 1 d . . .
H81 H 0.8002 0.1993 0.2613 0.074 Uiso 1 1 calc R B .
H82 H 0.8950 0.1359 0.2162 0.074 Uiso 1 1 calc R . .
H83 H 0.8338 0.1113 0.2822 0.074 Uiso 1 1 calc R . .
C77 C 0.6696(2) 0.1455(2) 0.23975(17) 0.0523(8) Uani 1 1 d . . .
H84 H 0.6312 0.1326 0.2113 0.078 Uiso 1 1 calc R B .
H85 H 0.6361 0.1991 0.2564 0.078 Uiso 1 1 calc R . .
H86 H 0.6785 0.1123 0.2803 0.078 Uiso 1 1 calc R . .
C78 C 0.8194(3) 0.05052(19) 0.16455(18) 0.0514(8) Uani 1 1 d . . .
H87 H 0.8838 0.0424 0.1378 0.077 Uiso 1 1 calc R B .
H88 H 0.7814 0.0412 0.1334 0.077 Uiso 1 1 calc R . .
H89 H 0.8252 0.0150 0.2034 0.077 Uiso 1 1 calc R . .
C79 C 0.8279(2) 0.35036(17) 0.05340(15) 0.0363(6) Uani 1 1 d . B .
H90 H 0.8783 0.3315 0.0105 0.044 Uiso 1 1 calc R . .
H91 H 0.7811 0.4014 0.0435 0.044 Uiso 1 1 calc R . .
C80 C 0.8743(2) 0.35938(16) 0.11286(15) 0.0342(6) Uani 1 1 d . . .
C81 C 0.9739(2) 0.31957(17) 0.11102(15) 0.0369(6) Uani 1 1 d . B .
C82 C 1.0128(2) 0.32589(18) 0.16904(17) 0.0447(7) Uani 1 1 d . . .
H92 H 1.0797 0.2987 0.1683 0.054 Uiso 1 1 calc R B .
C83 C 0.9548(2) 0.37138(19) 0.22787(18) 0.0492(8) Uani 1 1 d . B .
H93 H 0.9818 0.3738 0.2676 0.059 Uiso 1 1 calc R . .
C84 C 0.8581(2) 0.41298(18) 0.22864(17) 0.0446(7) Uani 1 1 d . . .
H94 H 0.8192 0.4453 0.2683 0.053 Uiso 1 1 calc R B .
C85 C 0.8167(2) 0.40795(16) 0.17140(16) 0.0374(6) Uani 1 1 d . B .
C86 C 1.0417(2) 0.27164(19) 0.04828(16) 0.0410(7) Uani 1 1 d . . .
C87 C 1.0829(2) 0.1914(2) 0.05118(18) 0.0484(8) Uani 1 1 d . B .
C88 C 1.1499(2) 0.1485(2) -0.0064(2) 0.0593(9) Uani 1 1 d . . .
H95 H 1.1778 0.0943 -0.0043 0.071 Uiso 1 1 calc R B .
C89 C 1.1762(3) 0.1831(3) -0.0658(2) 0.0694(12) Uani 1 1 d . B .
H96 H 1.2219 0.1530 -0.1045 0.083 Uiso 1 1 calc R . .
C90 C 1.1359(3) 0.2617(3) -0.06916(19) 0.0651(11) Uani 1 1 d . . .
H97 H 1.1542 0.2853 -0.1106 0.078 Uiso 1 1 calc R B .
C91 C 1.0685(2) 0.3077(2) -0.01282(18) 0.0501(8) Uani 1 1 d . B .
C92 C 1.0556(3) 0.1502(2) 0.1150(2) 0.0683(11) Uani 1 1 d . . .
H98 H 0.9895 0.1540 0.1178 0.103 Uiso 1 1 calc R B .
H99 H 1.0597 0.1737 0.1577 0.103 Uiso 1 1 calc R . .
H100 H 1.0998 0.0961 0.1109 0.103 Uiso 1 1 calc R . .
C93 C 1.0270(3) 0.3935(3) -0.0168(2) 0.0684(11) Uani 1 1 d . . .
H101 H 1.0629 0.4087 -0.0580 0.103 Uiso 1 1 calc R B .
H102 H 1.0318 0.4163 0.0261 0.103 Uiso 1 1 calc R . .
H103 H 0.9591 0.4113 -0.0209 0.103 Uiso 1 1 calc R . .
C94 C 0.7118(2) 0.45645(17) 0.17276(16) 0.0414(7) Uani 1 1 d . . .
C95 C 0.6377(2) 0.43675(19) 0.21247(17) 0.0458(7) Uani 1 1 d . B .
C96 C 0.5427(3) 0.4816(2) 0.2086(2) 0.0577(9) Uani 1 1 d . . .
H104 H 0.4930 0.4679 0.2347 0.069 Uiso 1 1 calc R B .
C97 C 0.5185(3) 0.5453(2) 0.1681(2) 0.0677(11) Uani 1 1 d . B .
H105 H 0.4530 0.5743 0.1651 0.081 Uiso 1 1 calc R . .
C98 C 0.5903(3) 0.5670(2) 0.1318(2) 0.0651(10) Uani 1 1 d . . .
H106 H 0.5737 0.6122 0.1053 0.078 Uiso 1 1 calc R B .
C99 C 0.6868(3) 0.5231(2) 0.1336(2) 0.0530(8) Uani 1 1 d . B .
C100 C 0.6586(3) 0.3694(2) 0.25935(19) 0.0543(8) Uani 1 1 d . . .
H107 H 0.6379 0.3319 0.2420 0.082 Uiso 1 1 calc R B .
H108 H 0.6235 0.3866 0.3075 0.082 Uiso 1 1 calc R . .
H109 H 0.7279 0.3457 0.2593 0.082 Uiso 1 1 calc R . .
C101 C 0.7641(3) 0.5486(2) 0.0930(2) 0.0677(11) Uani 1 1 d . . .
H110 H 0.7344 0.6026 0.0814 0.102 Uiso 1 1 calc R B .
H111 H 0.7954 0.5172 0.0494 0.102 Uiso 1 1 calc R . .
H112 H 0.8123 0.5423 0.1221 0.102 Uiso 1 1 calc R . .
C102 C 0.6077(2) 0.22964(16) -0.01232(15) 0.0336(6) Uani 1 1 d . B .
H113 H 0.5429 0.2410 0.0166 0.040 Uiso 1 1 calc R . .
H114 H 0.6008 0.2680 -0.0495 0.040 Uiso 1 1 calc R . .
C103 C 0.64430(19) 0.15058(16) -0.04714(14) 0.0333(6) Uani 1 1 d . . .
C104 C 0.7310(2) 0.12333(17) -0.09735(15) 0.0360(6) Uani 1 1 d . B .
C105 C 0.7621(2) 0.05162(18) -0.13095(16) 0.0415(7) Uani 1 1 d . . .
H115 H 0.8202 0.0339 -0.1650 0.050 Uiso 1 1 calc R B .
C106 C 0.7097(2) 0.00599(19) -0.11534(18) 0.0475(7) Uani 1 1 d . B .
H116 H 0.7314 -0.0425 -0.1387 0.057 Uiso 1 1 calc R . .
C107 C 0.6257(2) 0.03176(18) -0.06534(17) 0.0434(7) Uani 1 1 d . . .
H117 H 0.5901 0.0002 -0.0543 0.052 Uiso 1 1 calc R B .
C108 C 0.5917(2) 0.10333(17) -0.03052(15) 0.0359(6) Uani 1 1 d . B .
C109 C 0.7929(2) 0.16864(18) -0.11582(15) 0.0382(6) Uani 1 1 d . . .
C110 C 0.7686(3) 0.22823(19) -0.16331(17) 0.0484(8) Uani 1 1 d . B .
C111 C 0.8280(3) 0.2697(2) -0.1779(2) 0.0685(11) Uani 1 1 d . . .
H118 H 0.8137 0.3103 -0.2100 0.082 Uiso 1 1 calc R B .
C112 C 0.9078(3) 0.2520(3) -0.1459(3) 0.0757(13) Uani 1 1 d . B .
H119 H 0.9456 0.2821 -0.1548 0.091 Uiso 1 1 calc R . .
C113 C 0.9320(3) 0.1928(2) -0.1023(2) 0.0617(10) Uani 1 1 d . . .
H120 H 0.9880 0.1803 -0.0823 0.074 Uiso 1 1 calc R B .
C114 C 0.8761(2) 0.1498(2) -0.08642(17) 0.0463(7) Uani 1 1 d . B .
C115 C 0.6853(3) 0.2454(2) -0.19907(19) 0.0615(10) Uani 1 1 d . . .
H121 H 0.6739 0.2933 -0.2243 0.092 Uiso 1 1 calc R B .
H122 H 0.6277 0.2509 -0.1639 0.092 Uiso 1 1 calc R . .
H123 H 0.6993 0.2035 -0.2327 0.092 Uiso 1 1 calc R . .
C116 C 0.9061(2) 0.0843(2) -0.03781(19) 0.0579(9) Uani 1 1 d . . .
H124 H 0.9572 0.0867 -0.0156 0.087 Uiso 1 1 calc R B .
H125 H 0.9301 0.0357 -0.0648 0.087 Uiso 1 1 calc R . .
H126 H 0.8506 0.0877 -0.0013 0.087 Uiso 1 1 calc R . .
C117 C 0.5004(2) 0.12661(17) 0.02298(15) 0.0366(6) Uani 1 1 d . . .
C118 C 0.4142(2) 0.18020(18) 0.00613(16) 0.0397(6) Uani 1 1 d . B .
C119 C 0.3291(2) 0.20145(19) 0.05649(18) 0.0467(7) Uani 1 1 d . . .
H127 H 0.2704 0.2371 0.0451 0.056 Uiso 1 1 calc R B .
C120 C 0.3300(2) 0.1708(2) 0.12281(18) 0.0508(8) Uani 1 1 d . B .
H128 H 0.2724 0.1869 0.1574 0.061 Uiso 1 1 calc R . .
C121 C 0.4141(3) 0.1170(2) 0.13888(17) 0.0484(8) Uani 1 1 d . . .
H129 H 0.4137 0.0960 0.1844 0.058 Uiso 1 1 calc R B .
C122 C 0.5001(2) 0.09286(18) 0.08925(16) 0.0406(7) Uani 1 1 d . B .
C123 C 0.4114(2) 0.2141(2) -0.06591(18) 0.0517(8) Uani 1 1 d . . .
H130 H 0.4407 0.1728 -0.1021 0.078 Uiso 1 1 calc R B .
H131 H 0.4473 0.2474 -0.0722 0.078 Uiso 1 1 calc R . .
H132 H 0.3443 0.2441 -0.0702 0.078 Uiso 1 1 calc R . .
C124 C 0.5878(3) 0.0286(2) 0.10689(19) 0.0519(8) Uani 1 1 d . . .
H133 H 0.5893 -0.0205 0.0917 0.078 Uiso 1 1 calc R B .
H134 H 0.5852 0.0292 0.1579 0.078 Uiso 1 1 calc R . .
H135 H 0.6460 0.0354 0.0825 0.078 Uiso 1 1 calc R . .
C125 C 0.7675(10) -0.0267(8) 0.6828(6) 0.258(8) Uani 1 1 d D . .
H136 H 0.7822 -0.0771 0.7037 0.388 Uiso 0.50 1 calc PR C 1
H137 H 0.7985 0.0012 0.7037 0.388 Uiso 0.50 1 calc PR C 1
H138 H 0.7917 -0.0332 0.6318 0.388 Uiso 0.50 1 calc PR C 1
H139 H 0.8277 -0.0249 0.6907 0.388 Uiso 0.50 1 calc PR C 2
H140 H 0.7799 -0.0561 0.6390 0.388 Uiso 0.50 1 calc PR C 2
H141 H 0.7416 -0.0513 0.7224 0.388 Uiso 0.50 1 calc PR C 2
C126 C 0.6960(9) 0.0529(8) 0.6771(7) 0.099(4) Uani 0.50 1 d PD D 2
H142 H 0.7281 0.0766 0.6396 0.119 Uiso 0.50 1 calc PR D 2
H143 H 0.6880 0.0803 0.7218 0.119 Uiso 0.50 1 calc PR D 2
C127 C 0.5906(12) 0.0746(16) 0.6623(11) 0.184(15) Uani 0.50 1 d PD D 2
H144 H 0.5776 0.0300 0.6502 0.221 Uiso 0.50 1 calc PR D 2
H145 H 0.5719 0.1154 0.6278 0.221 Uiso 0.50 1 calc PR D 2
C128 C 0.5485(10) 0.1047(9) 0.7437(8) 0.137(6) Uani 0.50 1 d PD D 2
H146 H 0.5186 0.0719 0.7712 0.164 Uiso 0.50 1 calc PR D 2
H147 H 0.5988 0.1082 0.7671 0.164 Uiso 0.50 1 calc PR D 2
C129 C 0.4777(6) 0.1793(5) 0.7331(3) 0.129(3) Uani 1 1 d D . .
H148 H 0.4601 0.1426 0.7647 0.155 Uiso 0.50 1 calc PR D 1
H149 H 0.5233 0.1931 0.7537 0.155 Uiso 0.50 1 calc PR D 1
H150 H 0.4974 0.2202 0.7454 0.155 Uiso 0.50 1 calc PR D 2
H151 H 0.4140 0.1872 0.7625 0.155 Uiso 0.50 1 calc PR D 2
C130 C 0.4735(12) 0.1798(9) 0.6582(5) 0.107(4) Uani 0.50 1 d PD D 2
H152 H 0.4270 0.2296 0.6471 0.160 Uiso 0.50 1 calc PR D 2
H153 H 0.4534 0.1393 0.6472 0.160 Uiso 0.50 1 calc PR D 2
H154 H 0.5374 0.1709 0.6301 0.160 Uiso 0.50 1 calc PR D 2
C131 C 0.6677(13) 0.0148(9) 0.6959(10) 0.133(6) Uani 0.50 1 d PD D 1
H155 H 0.6459 0.0199 0.7477 0.160 Uiso 0.50 1 calc PR D 1
H156 H 0.6385 -0.0173 0.6781 0.160 Uiso 0.50 1 calc PR D 1
C132 C 0.6265(11) 0.0895(10) 0.6686(9) 0.133(7) Uani 0.50 1 d PD D 1
H157 H 0.6393 0.1228 0.6998 0.159 Uiso 0.50 1 calc PR D 1
H158 H 0.6699 0.0866 0.6228 0.159 Uiso 0.50 1 calc PR D 1
C133 C 0.5352(9) 0.1345(7) 0.6552(8) 0.123(7) Uani 0.50 1 d PD D 1
H159 H 0.5035 0.1026 0.6408 0.148 Uiso 0.50 1 calc PR D 1
H160 H 0.5385 0.1715 0.6181 0.148 Uiso 0.50 1 calc PR D 1
C134 C 0.3918(8) 0.2476(7) 0.7330(7) 0.104(4) Uani 0.50 1 d PD D 1
H161 H 0.3639 0.2683 0.7814 0.157 Uiso 0.50 1 calc PR D 1
H162 H 0.3449 0.2350 0.7138 0.157 Uiso 0.50 1 calc PR D 1
H163 H 0.4081 0.2858 0.7039 0.157 Uiso 0.50 1 calc PR D 1
C135 C 0.1949(8) 0.5074(6) 0.1228(6) 0.087(3) Uiso 0.50 1 d P E 1
H164 H 0.1568 0.5450 0.0925 0.131 Uiso 0.50 1 calc PR E 1
H165 H 0.2635 0.4900 0.1018 0.131 Uiso 0.50 1 calc PR E 1
H166 H 0.1833 0.5311 0.1695 0.131 Uiso 0.50 1 calc PR E 1
C136 C 0.1654(8) 0.4388(7) 0.1300(6) 0.087 Uiso 0.50 1 d P E 1
H167 H 0.1804 0.4116 0.0840 0.105 Uiso 0.50 1 calc PR E 1
H168 H 0.0957 0.4550 0.1497 0.105 Uiso 0.50 1 calc PR E 1
C137 C 0.2275(8) 0.3883(6) 0.1817(6) 0.087 Uiso 0.50 1 d P E 1
H169 H 0.1877 0.3959 0.2296 0.105 Uiso 0.50 1 calc PR E 1
H170 H 0.2501 0.3337 0.1672 0.105 Uiso 0.50 1 calc PR E 1
C138 C 0.3084(8) 0.4068(7) 0.1830(7) 0.087 Uiso 0.50 1 d PD E 1
H171 H 0.3235 0.4000 0.2310 0.105 Uiso 0.50 1 calc PR E 1
H172 H 0.2928 0.4612 0.1711 0.105 Uiso 0.50 1 calc PR E 1
C139 C 0.4056(8) 0.3500(7) 0.1245(6) 0.087 Uiso 0.50 1 d PD E 1
H173 H 0.4656 0.3577 0.1251 0.105 Uiso 0.50 1 calc PR E 1
H174 H 0.4167 0.2950 0.1254 0.105 Uiso 0.50 1 calc PR E 1
C140 C 0.3466(7) 0.3967(6) 0.0666(5) 0.087 Uiso 0.50 1 d PD E 1
H175 H 0.3843 0.3775 0.0195 0.131 Uiso 0.50 1 calc PR E 1
H176 H 0.3340 0.4512 0.0719 0.131 Uiso 0.50 1 calc PR E 1
H177 H 0.2854 0.3904 0.0727 0.131 Uiso 0.50 1 calc PR E 1
C141 C 0.1599(12) 0.4411(9) 0.2048(9) 0.087 Uiso 0.30 1 d PD F 2
H178 H 0.0938 0.4501 0.2283 0.131 Uiso 0.30 1 calc PR F 2
H179 H 0.2039 0.3907 0.2168 0.131 Uiso 0.30 1 calc PR F 2
H180 H 0.1635 0.4429 0.1536 0.131 Uiso 0.30 1 calc PR F 2
C142 C 0.1890(11) 0.5036(9) 0.2292(7) 0.087 Uiso 0.30 1 d PD F 2
H181 H 0.1374 0.5552 0.2289 0.105 Uiso 0.30 1 calc PR F 2
H182 H 0.2046 0.4941 0.2770 0.105 Uiso 0.30 1 calc PR F 2
C143 C 0.2782(10) 0.4946(9) 0.1736(9) 0.087 Uiso 0.30 1 d PD F 2
H183 H 0.3378 0.4728 0.1935 0.105 Uiso 0.30 1 calc PR F 2
H184 H 0.2731 0.5440 0.1520 0.105 Uiso 0.30 1 calc PR F 2
C144 C 0.2740(8) 0.4372(8) 0.1197(7) 0.087 Uiso 0.30 1 d PD F 2
H185 H 0.2181 0.4231 0.1362 0.105 Uiso 0.30 1 calc PR F 2
H186 H 0.2693 0.4598 0.0727 0.105 Uiso 0.30 1 calc PR F 2
C145 C 0.3669(9) 0.3686(7) 0.1167(10) 0.087 Uiso 0.30 1 d PD F 2
H187 H 0.3677 0.3426 0.1623 0.105 Uiso 0.30 1 calc PR F 2
H188 H 0.3746 0.3317 0.0792 0.105 Uiso 0.30 1 calc PR F 2
C146 C 0.4465(9) 0.3972(9) 0.1014(9) 0.087 Uiso 0.30 1 d PD F 2
H189 H 0.5079 0.3551 0.1046 0.131 Uiso 0.30 1 calc PR F 2
H190 H 0.4338 0.4382 0.1357 0.131 Uiso 0.30 1 calc PR F 2
H191 H 0.4499 0.4172 0.0537 0.131 Uiso 0.30 1 calc PR F 2
C147 C 0.5019(15) 0.3604(15) 0.1702(14) 0.087 Uiso 0.20 1 d PD G 3
H192 H 0.5654 0.3229 0.1485 0.131 Uiso 0.20 1 calc PR G 3
H193 H 0.4953 0.3596 0.2216 0.131 Uiso 0.20 1 calc PR G 3
H194 H 0.4951 0.4117 0.1542 0.131 Uiso 0.20 1 calc PR G 3
C148 C 0.4287(14) 0.3415(12) 0.1502(14) 0.087 Uiso 0.20 1 d PD G 3
H195 H 0.4364 0.2900 0.1677 0.105 Uiso 0.20 1 calc PR G 3
H196 H 0.4408 0.3376 0.0981 0.105 Uiso 0.20 1 calc PR G 3
C149 C 0.3293(14) 0.3929(12) 0.1740(18) 0.087 Uiso 0.20 1 d PD G 3
H197 H 0.3108 0.3832 0.2244 0.105 Uiso 0.20 1 calc PR G 3
H198 H 0.2891 0.3784 0.1478 0.105 Uiso 0.20 1 calc PR G 3
C150 C 0.3031(13) 0.4769(11) 0.1675(18) 0.087 Uiso 0.20 1 d PD G 3
H199 H 0.3265 0.4957 0.2041 0.105 Uiso 0.20 1 calc PR G 3
H200 H 0.3351 0.4869 0.1208 0.105 Uiso 0.20 1 calc PR G 3
C151 C 0.2014(14) 0.5174(11) 0.1751(15) 0.087 Uiso 0.20 1 d PD G 3
H201 H 0.1867 0.5626 0.1450 0.105 Uiso 0.20 1 calc PR G 3
H202 H 0.1727 0.5353 0.2247 0.105 Uiso 0.20 1 calc PR G 3
C152 C 0.1583(18) 0.4597(16) 0.1517(16) 0.087 Uiso 0.20 1 d PD G 3
H203 H 0.0986 0.4890 0.1344 0.131 Uiso 0.20 1 calc PR G 3
H204 H 0.1445 0.4303 0.1923 0.131 Uiso 0.20 1 calc PR G 3
H205 H 0.2053 0.4244 0.1142 0.131 Uiso 0.20 1 calc PR G 3

loop_
_atom_site_aniso_label
_atom_site_aniso_U_11
_atom_site_aniso_U_22
_atom_site_aniso_U_33
_atom_site_aniso_U_23
_atom_site_aniso_U_13
_atom_site_aniso_U_12
Se1 0.03864(17) 0.03436(17) 0.0559(2) -0.00931(14) 0.00726(13) -0.01432(12)
O1 0.0370(12) 0.0458(15) 0.093(2) 0.0246(13) -0.0006(12) -0.0043(10)
C1 0.0302(13) 0.0321(14) 0.0326(13) 0.0039(11) -0.0081(11) -0.0139(11)
C2 0.0327(14) 0.0344(15) 0.0360(14) 0.0067(11) -0.0126(11) -0.0151(11)
C3 0.0533(18) 0.0369(16) 0.0393(15) -0.0019(12) -0.0069(13) -0.0258(14)
C4 0.066(2) 0.0404(18) 0.0417(17) -0.0095(14) 0.0081(15) -0.0292(15)
C5 0.0431(16) 0.0382(16) 0.0419(16) -0.0043(13) 0.0073(13) -0.0201(13)
C6 0.0310(13) 0.0329(14) 0.0316(13) 0.0045(11) -0.0081(11) -0.0149(11)
C7 0.060(7) 0.041(6) 0.043(6) -0.011(4) -0.004(5) -0.015(5)
C8 0.070(6) 0.030(7) 0.056(12) -0.013(8) -0.008(8) -0.005(5)
C9 0.082(9) 0.080(8) 0.123(12) -0.064(9) 0.060(9) -0.041(7)
C10 0.136(15) 0.053(5) 0.049(6) -0.005(4) -0.019(9) -0.006(8)
C11 0.053(8) 0.046(7) 0.032(7) -0.003(5) -0.002(5) -0.028(6)
C12 0.070(13) 0.049(17) 0.049(11) -0.006(8) -0.002(8) -0.026(11)
C13 0.072(9) 0.060(7) 0.055(6) -0.022(5) 0.020(5) -0.032(6)
C14 0.083(9) 0.064(8) 0.033(4) -0.012(5) -0.008(6) -0.032(7)
C15 0.0297(14) 0.0335(15) 0.0504(17) 0.0070(12) -0.0119(12) -0.0160(11)
C16 0.0299(14) 0.0311(14) 0.0403(15) 0.0022(11) -0.0030(11) -0.0125(11)
C17 0.0313(14) 0.0357(16) 0.0397(15) 0.0015(12) -0.0035(11) -0.0122(11)
C18 0.0417(17) 0.0422(18) 0.0459(17) 0.0098(13) -0.0093(13) -0.0119(13)
C19 0.0515(19) 0.0366(17) 0.057(2) 0.0103(14) -0.0071(15) -0.0184(14)
C20 0.0446(17) 0.0366(17) 0.0558(19) 0.0043(14) -0.0055(14) -0.0212(13)
C21 0.0342(15) 0.0355(16) 0.0454(16) 0.0016(12) -0.0034(12) -0.0168(12)
C22 0.0358(15) 0.0405(16) 0.0353(14) 0.0064(12) -0.0087(12) -0.0156(12)
C23 0.0447(17) 0.0490(19) 0.0391(16) 0.0008(13) -0.0045(13) -0.0210(14)
C24 0.062(2) 0.060(2) 0.0406(17) -0.0032(15) -0.0085(15) -0.0308(17)
C25 0.058(2) 0.073(2) 0.0500(19) 0.0083(17) -0.0202(16) -0.0376(19)
C26 0.0383(17) 0.064(2) 0.0490(18) 0.0123(16) -0.0144(14) -0.0203(15)
C27 0.0349(15) 0.0492(18) 0.0392(16) 0.0083(13) -0.0129(12) -0.0125(13)
C28 0.052(2) 0.062(2) 0.054(2) -0.0142(17) 0.0090(16) -0.0215(17)
C29 0.0373(17) 0.055(2) 0.062(2) -0.0029(17) -0.0071(15) -0.0060(14)
C30 0.0404(16) 0.0435(17) 0.0454(16) 0.0066(13) -0.0100(13) -0.0267(13)
C31 0.0368(16) 0.0489(18) 0.0499(18) 0.0123(14) -0.0121(13) -0.0249(13)
C32 0.0485(19) 0.064(2) 0.062(2) 0.0165(18) -0.0220(17) -0.0280(17)
C33 0.069(3) 0.082(3) 0.063(2) 0.016(2) -0.031(2) -0.041(2)
C34 0.082(3) 0.080(3) 0.047(2) -0.0020(18) -0.0144(18) -0.053(2)
C35 0.0527(19) 0.057(2) 0.0513(19) -0.0036(15) -0.0043(15) -0.0365(16)
C36 0.0369(16) 0.0501(19) 0.0528(19) 0.0081(15) -0.0064(14) -0.0155(14)
C37 0.064(2) 0.065(2) 0.073(3) -0.024(2) 0.0067(19) -0.038(2)
C38 0.0347(14) 0.0386(15) 0.0325(14) 0.0024(11) -0.0059(11) -0.0197(12)
C39 0.0341(14) 0.0364(15) 0.0349(14) 0.0018(11) -0.0059(11) -0.0179(11)
C40 0.0333(14) 0.0358(15) 0.0359(14) 0.0030(11) -0.0054(11) -0.0147(11)
C41 0.0371(16) 0.0474(18) 0.0421(16) 0.0097(13) -0.0053(13) -0.0163(13)
C42 0.0366(16) 0.058(2) 0.0509(19) 0.0113(15) -0.0009(14) -0.0213(14)
C43 0.0328(16) 0.057(2) 0.059(2) 0.0168(16) -0.0086(14) -0.0188(14)
C44 0.0381(16) 0.053(2) 0.0506(18) 0.0167(15) -0.0139(14) -0.0246(14)
C45 0.0314(14) 0.0428(17) 0.0406(15) 0.0111(13) -0.0055(12) -0.0151(12)
C46 0.0376(16) 0.0381(17) 0.0530(18) 0.0122(14) -0.0018(13) -0.0146(13)
C47 0.0359(17) 0.046(2) 0.069(2) 0.0208(16) 0.0008(16) -0.0115(14)
C48 0.0341(17) 0.069(3) 0.084(3) 0.038(2) -0.0163(18) -0.0226(17)
C49 0.053(2) 0.074(3) 0.061(2) 0.0330(19) -0.0249(17) -0.0392(19)
C50 0.0451(17) 0.0508(19) 0.0422(16) 0.0173(14) -0.0133(13) -0.0262(14)
C51 0.057(2) 0.0436(19) 0.064(2) -0.0056(16) 0.0022(17) -0.0181(16)
C52 0.069(2) 0.067(2) 0.0427(18) 0.0056(16) -0.0169(17) -0.0355(19)
C53 0.031(4) 0.054(6) 0.042(5) 0.014(4) -0.008(3) -0.018(4)
C54 0.041(5) 0.082(6) 0.051(5) 0.002(5) -0.012(4) -0.033(5)
C55 0.054(5) 0.114(12) 0.053(6) 0.034(6) -0.027(4) -0.045(6)
C56 0.048(5) 0.100(11) 0.079(8) 0.052(7) -0.029(5) -0.030(5)
C57 0.048(4) 0.076(6) 0.074(5) 0.036(4) -0.015(3) -0.012(3)
C58 0.039(4) 0.050(8) 0.050(6) 0.015(4) -0.008(4) -0.007(5)
C59 0.071(10) 0.090(9) 0.062(5) -0.012(7) -0.019(5) -0.048(9)
C60 0.070(5) 0.055(5) 0.065(5) 0.003(4) -0.007(4) -0.008(3)
C61 0.031(7) 0.052(9) 0.052(10) 0.009(7) -0.009(7) -0.021(7)
C62 0.041(12) 0.099(13) 0.039(7) 0.004(9) -0.015(7) -0.037(13)
C63 0.075(9) 0.146(15) 0.064(7) 0.033(9) -0.035(7) -0.072(10)
C64 0.092(15) 0.15(3) 0.11(2) 0.09(2) -0.082(16) -0.093(18)
C65 0.066(14) 0.10(2) 0.18(4) 0.11(2) -0.084(18) -0.056(15)
C66 0.041(7) 0.067(10) 0.091(12) 0.027(10) -0.030(8) -0.028(7)
C67 0.088(10) 0.083(9) 0.070(8) -0.014(7) -0.036(7) -0.041(9)
C68 0.052(9) 0.036(8) 0.15(3) -0.007(14) -0.029(17) -0.004(7)
Se2 0.0558(2) 0.04137(19) 0.04324(18) 0.01235(13) -0.02456(14) -0.02484(14)
O2 0.039(5) 0.026(4) 0.045(5) -0.002(3) -0.015(3) -0.008(3)
O3 0.075(4) 0.122(5) 0.073(3) 0.026(3) -0.011(2) 0.034(3)
C69 0.0331(14) 0.0347(15) 0.0299(13) -0.0009(11) -0.0061(11) -0.0159(11)
C70 0.0329(14) 0.0361(15) 0.0299(13) 0.0002(11) -0.0069(11) -0.0172(11)
C71 0.0347(14) 0.0393(15) 0.0309(13) 0.0033(11) -0.0103(11) -0.0178(12)
C72 0.0359(14) 0.0354(15) 0.0299(13) 0.0035(11) -0.0079(11) -0.0169(11)
C73 0.0366(14) 0.0315(14) 0.0354(14) 0.0028(11) -0.0084(11) -0.0187(11)
C74 0.0308(13) 0.0337(14) 0.0325(13) -0.0032(11) -0.0083(11) -0.0141(11)
C75 0.0454(17) 0.0433(17) 0.0346(15) 0.0093(12) -0.0135(12) -0.0232(13)
C76 0.063(2) 0.056(2) 0.0415(17) 0.0172(15) -0.0238(15) -0.0328(17)
C77 0.056(2) 0.065(2) 0.0417(17) 0.0142(15) -0.0073(15) -0.0323(17)
C78 0.062(2) 0.0428(19) 0.0519(19) 0.0122(15) -0.0204(16) -0.0196(15)
C79 0.0412(15) 0.0445(17) 0.0334(14) 0.0063(12) -0.0127(12) -0.0257(13)
C80 0.0406(15) 0.0354(15) 0.0364(14) 0.0063(11) -0.0119(12) -0.0235(12)
C81 0.0388(15) 0.0373(16) 0.0418(15) 0.0031(12) -0.0112(12) -0.0209(12)
C82 0.0429(17) 0.0430(17) 0.0535(19) 0.0008(14) -0.0207(14) -0.0171(13)
C83 0.057(2) 0.0481(18) 0.0490(18) -0.0030(15) -0.0243(16) -0.0205(15)
C84 0.0518(18) 0.0392(17) 0.0460(17) -0.0053(13) -0.0174(14) -0.0169(14)
C85 0.0420(16) 0.0318(15) 0.0437(16) 0.0044(12) -0.0140(13) -0.0176(12)
C86 0.0362(15) 0.0514(18) 0.0429(16) -0.0003(13) -0.0089(12) -0.0244(13)
C87 0.0382(17) 0.052(2) 0.0549(19) -0.0077(15) -0.0067(14) -0.0176(14)
C88 0.0420(18) 0.068(2) 0.064(2) -0.0206(19) -0.0073(16) -0.0168(17)
C89 0.043(2) 0.110(4) 0.053(2) -0.026(2) -0.0061(17) -0.026(2)
C90 0.047(2) 0.115(4) 0.0399(19) 0.005(2) -0.0082(15) -0.040(2)
C91 0.0457(18) 0.071(2) 0.0459(18) 0.0089(16) -0.0120(14) -0.0352(17)
C92 0.055(2) 0.042(2) 0.090(3) 0.0035(19) 0.008(2) -0.0093(16)
C93 0.066(2) 0.085(3) 0.071(3) 0.028(2) -0.016(2) -0.048(2)
C94 0.0442(17) 0.0370(16) 0.0442(16) 0.0009(13) -0.0130(13) -0.0151(13)
C95 0.0457(18) 0.0448(18) 0.0457(17) -0.0026(14) -0.0061(14) -0.0171(14)
C96 0.0468(19) 0.060(2) 0.063(2) -0.0031(18) -0.0056(16) -0.0184(16)
C97 0.048(2) 0.065(3) 0.081(3) 0.003(2) -0.0202(19) -0.0084(18)
C98 0.061(2) 0.046(2) 0.084(3) 0.0187(19) -0.026(2) -0.0123(17)
C99 0.052(2) 0.0418(19) 0.066(2) 0.0101(16) -0.0179(17) -0.0173(15)
C100 0.057(2) 0.051(2) 0.0494(19) 0.0017(15) 0.0024(16) -0.0210(16)
C101 0.071(3) 0.046(2) 0.093(3) 0.024(2) -0.021(2) -0.0306(18)
C102 0.0345(14) 0.0363(15) 0.0362(14) 0.0012(11) -0.0129(11) -0.0176(11)
C103 0.0345(14) 0.0367(15) 0.0340(14) 0.0006(11) -0.0127(11) -0.0167(11)
C104 0.0374(15) 0.0423(16) 0.0331(14) 0.0010(12) -0.0095(11) -0.0193(12)
C105 0.0407(16) 0.0427(17) 0.0420(16) -0.0049(13) -0.0042(13) -0.0181(13)
C106 0.0513(19) 0.0423(18) 0.0520(19) -0.0093(14) -0.0053(15) -0.0223(14)
C107 0.0439(17) 0.0411(17) 0.0516(18) -0.0058(14) -0.0061(14) -0.0239(13)
C108 0.0360(15) 0.0384(16) 0.0398(15) -0.0006(12) -0.0121(12) -0.0189(12)
C109 0.0407(16) 0.0443(17) 0.0312(14) -0.0039(12) -0.0002(12) -0.0207(13)
C110 0.057(2) 0.0457(19) 0.0385(16) -0.0020(14) 0.0023(14) -0.0205(15)
C111 0.082(3) 0.055(2) 0.062(2) 0.0048(18) 0.012(2) -0.032(2)
C112 0.064(3) 0.081(3) 0.091(3) -0.012(3) 0.013(2) -0.048(2)
C113 0.0445(19) 0.075(3) 0.070(2) -0.014(2) 0.0049(17) -0.0337(18)
C114 0.0357(16) 0.057(2) 0.0466(17) -0.0125(15) 0.0016(13) -0.0210(14)
C115 0.080(3) 0.054(2) 0.0401(18) 0.0055(15) -0.0126(17) -0.0158(19)
C116 0.0381(18) 0.078(3) 0.0498(19) -0.0023(18) -0.0116(15) -0.0130(16)
C117 0.0399(15) 0.0408(16) 0.0387(15) -0.0044(12) -0.0084(12) -0.0249(13)
C118 0.0390(16) 0.0416(16) 0.0461(17) -0.0023(13) -0.0108(13) -0.0221(13)
C119 0.0389(16) 0.0491(19) 0.0555(19) -0.0075(15) -0.0074(14) -0.0206(14)
C120 0.0496(19) 0.057(2) 0.0487(19) -0.0129(16) 0.0043(15) -0.0285(16)
C121 0.062(2) 0.055(2) 0.0398(16) -0.0038(14) -0.0040(15) -0.0367(17)
C122 0.0487(17) 0.0407(17) 0.0429(16) -0.0024(13) -0.0102(13) -0.0274(13)
C123 0.0449(18) 0.062(2) 0.054(2) 0.0058(16) -0.0167(15) -0.0238(16)
C124 0.061(2) 0.051(2) 0.056(2) 0.0111(16) -0.0223(17) -0.0311(16)
C125 0.334(18) 0.288(17) 0.204(11) -0.148(12) 0.087(12) -0.222(16)
C126 0.087(9) 0.126(11) 0.098(8) -0.015(8) 0.000(7) -0.063(9)
C127 0.077(12) 0.27(3) 0.23(3) -0.14(2) 0.019(13) -0.101(16)
C128 0.091(9) 0.169(15) 0.131(12) 0.032(11) -0.040(8) -0.024(9)
C129 0.167(7) 0.163(7) 0.081(4) 0.005(4) -0.040(4) -0.083(6)
C130 0.159(13) 0.133(11) 0.080(7) 0.051(7) -0.056(8) -0.101(10)
C131 0.183(19) 0.125(14) 0.133(13) 0.002(11) -0.049(13) -0.096(15)
C132 0.070(10) 0.188(19) 0.147(14) 0.054(12) -0.042(9) -0.054(10)
C133 0.099(10) 0.099(10) 0.219(19) 0.099(12) -0.109(12) -0.063(8)
C134 0.090(8) 0.095(8) 0.131(10) 0.040(7) -0.038(7) -0.035(6)

loop_
_atom_type_symbol
_atom_type_description
_atom_type_scat_dispersion_real
_atom_type_scat_dispersion_imag
_atom_type_scat_source
C C 0.0033 0.0016 'International Tables Vol C Tables 4.2.6.8 and 6.1.1.4'
H H 0.0000 0.0000 'International Tables Vol C Tables 4.2.6.8 and 6.1.1.4'
O O 0.0106 0.0060 'International Tables Vol C Tables 4.2.6.8 and 6.1.1.4'
Se Se -0.0929 2.2259 'International Tables Vol C Tables 4.2.6.8 and 6.1.1.4'

loop_
_geom_angle_atom_site_label_1
_geom_angle_atom_site_label_2
_geom_angle_atom_site_label_3
_geom_angle
O1 Se1 C1 96.80(12)
C6 C1 C2 120.3(2)
C6 C1 Se1 120.3(2)
C2 C1 Se1 119.3(2)
C3 C2 C1 118.5(3)
C3 C2 C15 118.7(3)
C1 C2 C15 122.8(3)
C2 C3 C4 122.8(3)
C5 C4 C3 117.2(3)
C5 C4 C11 127.9(6)
C3 C4 C11 114.1(7)
C5 C4 C7 117.8(6)
C3 C4 C7 123.9(6)
C11 C4 C7 21.1(4)
C4 C5 C6 122.3(3)
C5 C6 C1 118.6(3)
C5 C6 C38 120.6(2)
C1 C6 C38 120.6(2)
C9 C7 C10 109.1(12)
C9 C7 C8 108.9(16)
C10 C7 C8 105.5(15)
C9 C7 C4 116.7(10)
C10 C7 C4 103.5(8)
C8 C7 C4 112.4(15)
C13 C11 C12 110(2)
C13 C11 C14 107.6(10)
C12 C11 C14 110(2)
C13 C11 C4 109.6(10)
C12 C11 C4 103.9(18)
C14 C11 C4 115.4(11)
C2 C15 C16 114.5(2)
C17 C16 C21 119.2(3)
C17 C16 C15 120.6(3)
C21 C16 C15 120.2(3)
C16 C17 C18 119.6(3)
C16 C17 C22 122.6(3)
C18 C17 C22 117.8(3)
C19 C18 C17 120.9(3)
C20 C19 C18 119.9(3)
C19 C20 C21 121.0(3)
C20 C21 C16 119.5(3)
C20 C21 C30 118.6(3)
C16 C21 C30 121.9(3)
C23 C22 C27 120.4(3)
C23 C22 C17 120.6(3)
C27 C22 C17 119.0(3)
C22 C23 C24 118.7(3)
C22 C23 C28 122.4(3)
C24 C23 C28 118.9(3)
C25 C24 C23 121.2(3)
C26 C25 C24 119.4(3)
C25 C26 C27 121.2(3)
C26 C27 C22 119.0(3)
C26 C27 C29 120.0(3)
C22 C27 C29 121.0(3)
C35 C30 C31 120.1(3)
C35 C30 C21 120.3(3)
C31 C30 C21 119.6(3)
C32 C31 C30 119.3(3)
C32 C31 C36 119.1(3)
C30 C31 C36 121.6(3)
C33 C32 C31 120.5(4)
C32 C33 C34 121.0(4)
C33 C34 C35 120.9(3)
C30 C35 C34 118.2(3)
C30 C35 C37 121.6(3)
C34 C35 C37 120.2(3)
C6 C38 C39 117.7(2)
C44 C39 C40 119.3(3)
C44 C39 C38 121.0(3)
C40 C39 C38 119.7(2)
C41 C40 C39 119.6(3)
C41 C40 C45 119.6(3)
C39 C40 C45 120.8(2)
C42 C41 C40 120.8(3)
C41 C42 C43 120.1(3)
C42 C43 C44 120.3(3)
C39 C44 C43 120.0(3)
C39 C44 C53 123.4(4)
C43 C44 C53 116.4(5)
C39 C44 C61 116.7(7)
C43 C44 C61 120.6(7)
C53 C44 C61 22.7(5)
C46 C45 C50 120.5(3)
C46 C45 C40 119.5(3)
C50 C45 C40 120.0(3)
C45 C46 C47 118.5(3)
C45 C46 C51 122.2(3)
C47 C46 C51 119.3(3)
C48 C47 C46 121.2(4)
C47 C48 C49 120.0(3)
C48 C49 C50 121.1(4)
C49 C50 C45 118.5(3)
C49 C50 C52 119.4(3)
C45 C50 C52 122.0(3)
C54 C53 C58 120.8(9)
C54 C53 C44 116.3(8)
C58 C53 C44 122.9(7)
C53 C54 C55 119.5(10)
C53 C54 C59 122.2(10)
C55 C54 C59 118.3(12)
C54 C55 C56 120.7(13)
C57 C56 C55 119.2(11)
C56 C57 C58 121.8(10)
C57 C58 C53 118.0(10)
C57 C58 C60 119.8(9)
C53 C58 C60 122.2(8)
C62 C61 C66 121(2)
C62 C61 C44 125.3(15)
C66 C61 C44 113.3(14)
C63 C62 C61 122(2)
C63 C62 C67 118.2(18)
C61 C62 C67 120.2(16)
C64 C63 C62 118(2)
C65 C64 C63 124(2)
C64 C65 C66 121(3)
C61 C66 C65 115(2)
C61 C66 C68 122.9(18)
C65 C66 C68 122(3)
O2 Se2 O3 42.5(3)
O2 Se2 C69 103.6(3)
O3 Se2 C69 95.04(16)
C74 C69 C70 120.0(2)
C74 C69 Se2 120.67(19)
C70 C69 Se2 119.27(19)
C71 C70 C69 118.4(2)
C71 C70 C79 120.8(2)
C69 C70 C79 120.8(2)
C72 C71 C70 122.7(2)
C73 C72 C71 117.3(2)
C73 C72 C75 119.3(2)
C71 C72 C75 123.4(2)
C72 C73 C74 122.6(2)
C73 C74 C69 118.8(2)
C73 C74 C102 117.5(2)
C69 C74 C102 123.7(2)
C76 C75 C72 113.4(2)
C76 C75 C78 108.1(3)
C72 C75 C78 109.8(2)
C76 C75 C77 107.6(3)
C72 C75 C77 108.2(2)
C78 C75 C77 109.7(3)
C80 C79 C70 114.4(2)
C85 C80 C81 119.5(3)
C85 C80 C79 119.3(3)
C81 C80 C79 121.2(3)
C82 C81 C80 119.3(3)
C82 C81 C86 117.9(3)
C80 C81 C86 122.8(3)
C83 C82 C81 120.9(3)
C84 C83 C82 120.0(3)
C83 C84 C85 120.6(3)
C84 C85 C80 119.6(3)
C84 C85 C94 119.2(3)
C80 C85 C94 121.1(3)
C87 C86 C91 119.6(3)
C87 C86 C81 120.6(3)
C91 C86 C81 119.7(3)
C88 C87 C86 119.4(3)
C88 C87 C92 119.1(3)
C86 C87 C92 121.5(3)
C89 C88 C87 121.3(4)
C88 C89 C90 119.6(4)
C89 C90 C91 121.5(4)
C90 C91 C86 118.5(4)
C90 C91 C93 120.7(3)
C86 C91 C93 120.7(3)
C99 C94 C95 119.1(3)
C99 C94 C85 119.1(3)
C95 C94 C85 121.8(3)
C96 C95 C94 119.0(3)
C96 C95 C100 118.9(3)
C94 C95 C100 122.1(3)
C97 C96 C95 121.8(4)
C96 C97 C98 119.4(4)
C97 C98 C99 120.7(4)
C98 C99 C94 119.9(3)
C98 C99 C101 119.3(3)
C94 C99 C101 120.8(3)
C103 C102 C74 114.1(2)
C104 C103 C108 118.8(3)
C104 C103 C102 120.4(2)
C108 C103 C102 120.7(2)
C105 C104 C103 119.9(3)
C105 C104 C109 118.0(3)
C103 C104 C109 122.1(3)
C106 C105 C104 121.1(3)
C107 C106 C105 119.3(3)
C106 C107 C108 121.5(3)
C107 C108 C103 119.3(3)
C107 C108 C117 118.0(3)
C103 C108 C117 122.7(2)
C110 C109 C114 120.5(3)
C110 C109 C104 119.8(3)
C114 C109 C104 119.6(3)
C109 C110 C111 117.6(3)
C109 C110 C115 121.5(3)
C111 C110 C115 120.9(3)
C112 C111 C110 120.8(4)
C113 C112 C111 120.7(4)
C112 C113 C114 120.7(4)
C113 C114 C109 119.6(3)
C113 C114 C116 118.7(3)
C109 C114 C116 121.7(3)
C118 C117 C122 120.0(3)
C118 C117 C108 119.9(3)
C122 C117 C108 120.0(3)
C119 C118 C117 119.5(3)
C119 C118 C123 119.4(3)
C117 C118 C123 121.1(3)
C120 C119 C118 120.3(3)
C121 C120 C119 120.2(3)
C120 C121 C122 121.1(3)
C121 C122 C117 118.8(3)
C121 C122 C124 119.0(3)
C117 C122 C124 122.1(3)
C131 C125 C126 40.5(8)
C125 C126 C127 125.2(15)
C126 C127 C128 88.5(11)
C129 C128 C127 99.3(13)
C134 C129 C128 166.7(11)
C134 C129 C130 80.7(9)
C128 C129 C130 105.2(10)
C134 C129 C133 116.8(8)
C128 C129 C133 70.3(8)
C130 C129 C133 36.2(7)
C125 C131 C132 120.9(17)
C133 C132 C131 133.8(16)
C132 C133 C129 102.4(12)
C135 C136 C137 102.5(9)
C138 C137 C136 111.2(10)
C137 C138 C139 110.6(10)
C140 C139 C138 84.5(7)
C143 C142 C141 101.8(7)
C142 C143 C144 100.5(7)
C145 C144 C143 104.6(8)
C146 C145 C144 106.9(8)
C147 C148 C149 117.7(17)
C148 C149 C150 118.6(17)
C151 C150 C149 111.3(14)
C150 C151 C152 107.5(14)

loop_
_geom_bond_atom_site_label_1
_geom_bond_atom_site_label_2
_geom_bond_distance
Se1 O1 1.808(3)
Se1 C1 1.914(3)
C1 C6 1.405(4)
C1 C2 1.407(4)
C2 C3 1.384(4)
C2 C15 1.515(4)
C3 C4 1.395(4)
C4 C5 1.393(4)
C4 C11 1.550(16)
C4 C7 1.562(14)
C5 C6 1.393(4)
C6 C38 1.513(4)
C7 C9 1.519(16)
C7 C10 1.543(14)
C7 C8 1.55(3)
C11 C13 1.504(18)
C11 C12 1.51(3)
C11 C14 1.539(15)
C15 C16 1.525(4)
C16 C17 1.400(4)
C16 C21 1.415(4)
C17 C18 1.406(4)
C17 C22 1.504(4)
C18 C19 1.385(5)
C19 C20 1.371(5)
C20 C21 1.405(4)
C21 C30 1.493(4)
C22 C23 1.392(4)
C22 C27 1.408(4)
C23 C24 1.400(5)
C23 C28 1.516(5)
C24 C25 1.388(5)
C25 C26 1.375(5)
C26 C27 1.390(5)
C27 C29 1.501(5)
C30 C35 1.407(5)
C30 C31 1.408(4)
C31 C32 1.395(4)
C31 C36 1.511(5)
C32 C33 1.367(6)
C33 C34 1.371(6)
C34 C35 1.409(5)
C35 C37 1.504(5)
C38 C39 1.514(4)
C39 C44 1.395(4)
C39 C40 1.409(4)
C40 C41 1.399(4)
C40 C45 1.505(4)
C41 C42 1.374(4)
C42 C43 1.384(5)
C43 C44 1.403(4)
C44 C53 1.510(11)
C44 C61 1.55(2)
C45 C46 1.403(4)
C45 C50 1.409(4)
C46 C47 1.407(4)
C46 C51 1.497(5)
C47 C48 1.371(6)
C48 C49 1.381(6)
C49 C50 1.400(5)
C50 C52 1.495(5)
C53 C54 1.379(12)
C53 C58 1.423(12)
C54 C55 1.387(14)
C54 C59 1.527(12)
C55 C56 1.42(2)
C56 C57 1.35(2)
C57 C58 1.408(12)
C58 C60 1.515(12)
C61 C62 1.39(2)
C61 C66 1.41(2)
C62 C63 1.39(2)
C62 C67 1.54(2)
C63 C64 1.37(4)
C64 C65 1.33(6)
C65 C66 1.48(3)
C66 C68 1.51(2)
Se2 O2 1.684(6)
Se2 O3 1.887(5)
Se2 C69 1.925(3)
C69 C74 1.402(4)
C69 C70 1.412(4)
C70 C71 1.392(4)
C70 C79 1.527(4)
C71 C72 1.391(4)
C72 C73 1.389(4)
C72 C75 1.535(4)
C73 C74 1.389(4)
C74 C102 1.520(3)
C75 C76 1.531(4)
C75 C78 1.542(4)
C75 C77 1.543(4)
C79 C80 1.512(4)
C80 C85 1.409(4)
C80 C81 1.410(4)
C81 C82 1.397(4)
C81 C86 1.502(4)
C82 C83 1.389(5)
C83 C84 1.380(5)
C84 C85 1.402(4)
C85 C94 1.505(4)
C86 C87 1.405(5)
C86 C91 1.413(4)
C87 C88 1.395(5)
C87 C92 1.512(5)
C88 C89 1.371(6)
C89 C90 1.377(6)
C90 C91 1.402(5)
C91 C93 1.502(6)
C94 C99 1.403(5)
C94 C95 1.413(4)
C95 C96 1.385(5)
C95 C100 1.498(5)
C96 C97 1.375(6)
C97 C98 1.383(6)
C98 C99 1.392(5)
C99 C101 1.523(5)
C102 C103 1.518(4)
C103 C104 1.412(4)
C103 C108 1.415(4)
C104 C105 1.397(4)
C104 C109 1.502(4)
C105 C106 1.385(4)
C106 C107 1.382(4)
C107 C108 1.401(4)
C108 C117 1.495(4)
C109 C110 1.403(4)
C109 C114 1.409(4)
C110 C111 1.407(5)
C110 C115 1.487(5)
C111 C112 1.396(6)
C112 C113 1.350(6)
C113 C114 1.386(5)
C114 C116 1.502(5)
C117 C118 1.404(4)
C117 C122 1.407(4)
C118 C119 1.398(4)
C118 C123 1.509(4)
C119 C120 1.384(5)
C120 C121 1.378(5)
C121 C122 1.398(4)
C122 C124 1.505(5)
C125 C131 1.398(15)
C125 C126 1.493(15)
C126 C127 1.587(14)
C127 C128 1.620(16)
C128 C129 1.444(12)
C129 C134 1.442(11)
C129 C130 1.462(10)
C129 C133 1.670(15)
C131 C132 1.430(15)
C132 C133 1.393(14)
C135 C136 1.530(16)
C136 C137 1.545(16)
C137 C138 1.422(15)
C138 C139 1.695(15)
C139 C140 1.591(12)
C141 C142 1.541(9)
C142 C143 1.527(9)
C143 C144 1.570(9)
C144 C145 1.500(9)
C145 C146 1.499(10)
C147 C148 1.426(17)
C148 C149 1.448(17)
C149 C150 1.490(18)
C150 C151 1.425(16)
C151 C152 1.605(18)

loop_
_geom_torsion_atom_site_label_1
_geom_torsion_atom_site_label_2
_geom_torsion_atom_site_label_3
_geom_torsion_atom_site_label_4
_geom_torsion
O1 Se1 C1 C6 -114.2(2)
O1 Se1 C1 C2 61.8(2)
C6 C1 C2 C3 6.1(4)
Se1 C1 C2 C3 -169.9(2)
C6 C1 C2 C15 -173.7(2)
Se1 C1 C2 C15 10.3(4)
C1 C2 C3 C4 -1.9(5)
C15 C2 C3 C4 177.9(3)
C2 C3 C4 C5 -3.6(5)
C2 C3 C4 C11 167.0(8)
C2 C3 C4 C7 -171.5(8)
C3 C4 C5 C6 5.1(5)
C11 C4 C5 C6 -164.0(10)
C7 C4 C5 C6 173.8(7)
C4 C5 C6 C1 -1.1(5)
C4 C5 C6 C38 -175.6(3)
C2 C1 C6 C5 -4.7(4)
Se1 C1 C6 C5 171.3(2)
C2 C1 C6 C38 169.8(2)
Se1 C1 C6 C38 -14.2(3)
C5 C4 C7 C9 1.5(13)
C3 C4 C7 C9 169.3(11)
C11 C4 C7 C9 -123(3)
C5 C4 C7 C10 121.2(9)
C3 C4 C7 C10 -70.9(14)
C11 C4 C7 C10 -3(2)
C5 C4 C7 C8 -125.5(16)
C3 C4 C7 C8 42(2)
C11 C4 C7 C8 110(4)
C5 C4 C11 C13 0.8(14)
C3 C4 C11 C13 -168.6(8)
C7 C4 C11 C13 69(3)
C5 C4 C11 C12 -116.5(19)
C3 C4 C11 C12 74(2)
C7 C4 C11 C12 -48(3)
C5 C4 C11 C14 122.5(11)
C3 C4 C11 C14 -46.9(13)
C7 C4 C11 C14 -169(4)
C3 C2 C15 C16 -55.6(4)
C1 C2 C15 C16 124.2(3)
C2 C15 C16 C17 -60.6(4)
C2 C15 C16 C21 121.2(3)
C21 C16 C17 C18 -0.2(4)
C15 C16 C17 C18 -178.5(3)
C21 C16 C17 C22 179.3(3)
C15 C16 C17 C22 1.1(4)
C16 C17 C18 C19 0.4(5)
C22 C17 C18 C19 -179.1(3)
C17 C18 C19 C20 -0.4(5)
C18 C19 C20 C21 0.1(5)
C19 C20 C21 C16 0.1(5)
C19 C20 C21 C30 178.6(3)
C17 C16 C21 C20 0.0(4)
C15 C16 C21 C20 178.2(3)
C17 C16 C21 C30 -178.5(3)
C15 C16 C21 C30 -0.3(4)
C16 C17 C22 C23 -77.0(4)
C18 C17 C22 C23 102.5(3)
C16 C17 C22 C27 103.9(3)
C18 C17 C22 C27 -76.6(4)
C27 C22 C23 C24 -2.7(5)
C17 C22 C23 C24 178.1(3)
C27 C22 C23 C28 177.4(3)
C17 C22 C23 C28 -1.7(5)
C22 C23 C24 C25 1.7(5)
C28 C23 C24 C25 -178.4(3)
C23 C24 C25 C26 0.0(5)
C24 C25 C26 C27 -0.9(5)
C25 C26 C27 C22 -0.1(5)
C25 C26 C27 C29 179.9(3)
C23 C22 C27 C26 2.0(4)
C17 C22 C27 C26 -178.9(3)
C23 C22 C27 C29 -178.1(3)
C17 C22 C27 C29 1.1(4)
C20 C21 C30 C35 75.7(4)
C16 C21 C30 C35 -105.8(3)
C20 C21 C30 C31 -101.9(4)
C16 C21 C30 C31 76.6(4)
C35 C30 C31 C32 1.3(5)
C21 C30 C31 C32 178.9(3)
C35 C30 C31 C36 -178.9(3)
C21 C30 C31 C36 -1.3(4)
C30 C31 C32 C33 0.2(5)
C36 C31 C32 C33 -179.6(3)
C31 C32 C33 C34 -0.4(6)
C32 C33 C34 C35 -0.9(6)
C31 C30 C35 C34 -2.5(5)
C21 C30 C35 C34 179.9(3)
C31 C30 C35 C37 177.3(3)
C21 C30 C35 C37 -0.3(5)
C33 C34 C35 C30 2.4(5)
C33 C34 C35 C37 -177.4(4)
C5 C6 C38 C39 -30.9(4)
C1 C6 C38 C39 154.7(3)
C6 C38 C39 C44 111.0(3)
C6 C38 C39 C40 -71.5(3)
C44 C39 C40 C41 -2.1(4)
C38 C39 C40 C41 -179.7(3)
C44 C39 C40 C45 176.5(3)
C38 C39 C40 C45 -1.1(4)
C39 C40 C41 C42 1.6(5)
C45 C40 C41 C42 -177.1(3)
C40 C41 C42 C43 -0.1(5)
C41 C42 C43 C44 -0.9(6)
C40 C39 C44 C43 1.2(5)
C38 C39 C44 C43 178.7(3)
C40 C39 C44 C53 174.5(5)
C38 C39 C44 C53 -7.9(7)
C40 C39 C44 C61 -160.2(8)
C38 C39 C44 C61 17.3(9)
C42 C43 C44 C39 0.4(5)
C42 C43 C44 C53 -173.4(5)
C42 C43 C44 C61 161.1(9)
C41 C40 C45 C46 102.8(3)
C39 C40 C45 C46 -75.8(4)
C41 C40 C45 C50 -76.7(4)
C39 C40 C45 C50 104.6(3)
C50 C45 C46 C47 -2.9(4)
C40 C45 C46 C47 177.5(3)
C50 C45 C46 C51 175.1(3)
C40 C45 C46 C51 -4.5(4)
C45 C46 C47 C48 1.1(5)
C51 C46 C47 C48 -176.9(3)
C46 C47 C48 C49 1.0(5)
C47 C48 C49 C50 -1.5(5)
C48 C49 C50 C45 -0.3(5)
C48 C49 C50 C52 178.6(3)
C46 C45 C50 C49 2.5(4)
C40 C45 C50 C49 -177.9(3)
C46 C45 C50 C52 -176.3(3)
C40 C45 C50 C52 3.2(4)
C39 C44 C53 C54 82.9(10)
C43 C44 C53 C54 -103.5(9)
C61 C44 C53 C54 3.1(18)
C39 C44 C53 C58 -97.8(10)
C43 C44 C53 C58 75.8(10)
C61 C44 C53 C58 -178(3)
C58 C53 C54 C55 0.6(16)
C44 C53 C54 C55 179.9(8)
C58 C53 C54 C59 179.3(11)
C44 C53 C54 C59 -1.4(17)
C53 C54 C55 C56 -0.1(16)
C59 C54 C55 C56 -178.8(12)
C54 C55 C56 C57 -0.2(17)
C55 C56 C57 C58 -0.2(16)
C56 C57 C58 C53 0.7(14)
C56 C57 C58 C60 -178.4(11)
C54 C53 C58 C57 -1.0(15)
C44 C53 C58 C57 179.8(8)
C54 C53 C58 C60 178.1(10)
C44 C53 C58 C60 -1.2(16)
C39 C44 C61 C62 71.8(18)
C43 C44 C61 C62 -89.5(17)
C53 C44 C61 C62 -175(4)
C39 C44 C61 C66 -111.1(12)
C43 C44 C61 C66 87.6(14)
C53 C44 C61 C66 1.8(15)
C66 C61 C62 C63 2(3)
C44 C61 C62 C63 179.2(12)
C66 C61 C62 C67 -178.0(16)
C44 C61 C62 C67 -1(3)
C61 C62 C63 C64 -1(2)
C67 C62 C63 C64 179.4(17)
C62 C63 C64 C65 0(3)
C63 C64 C65 C66 0(3)
C62 C61 C66 C65 -3(2)
C44 C61 C66 C65 -179.7(14)
C62 C61 C66 C68 179.7(17)
C44 C61 C66 C68 3(2)
C64 C65 C66 C61 1(3)
C64 C65 C66 C68 179(2)
O2 Se2 C69 C74 124.0(3)
O3 Se2 C69 C74 81.8(4)
O2 Se2 C69 C70 -54.8(4)
O3 Se2 C69 C70 -97.0(4)
C74 C69 C70 C71 -4.9(4)
Se2 C69 C70 C71 173.9(2)
C74 C69 C70 C79 172.2(3)
Se2 C69 C70 C79 -9.0(4)
C69 C70 C71 C72 0.5(4)
C79 C70 C71 C72 -176.6(3)
C70 C71 C72 C73 3.4(4)
C70 C71 C72 C75 -176.8(3)
C71 C72 C73 C74 -3.1(4)
C75 C72 C73 C74 177.1(3)
C72 C73 C74 C69 -1.2(4)
C72 C73 C74 C102 179.4(3)
C70 C69 C74 C73 5.2(4)
Se2 C69 C74 C73 -173.5(2)
C70 C69 C74 C102 -175.4(2)
Se2 C69 C74 C102 5.9(4)
C73 C72 C75 C76 -176.1(3)
C71 C72 C75 C76 4.0(4)
C73 C72 C75 C78 62.8(3)
C71 C72 C75 C78 -117.0(3)
C73 C72 C75 C77 -56.9(3)
C71 C72 C75 C77 123.3(3)
C71 C70 C79 C80 -18.1(4)
C69 C70 C79 C80 164.9(3)
C70 C79 C80 C85 -79.3(3)
C70 C79 C80 C81 100.1(3)
C85 C80 C81 C82 3.4(4)
C79 C80 C81 C82 -176.0(3)
C85 C80 C81 C86 -175.1(3)
C79 C80 C81 C86 5.5(4)
C80 C81 C82 C83 -0.8(5)
C86 C81 C82 C83 177.8(3)
C81 C82 C83 C84 -2.0(5)
C82 C83 C84 C85 2.1(5)
C83 C84 C85 C80 0.6(5)
C83 C84 C85 C94 -177.6(3)
C81 C80 C85 C84 -3.3(4)
C79 C80 C85 C84 176.1(3)
C81 C80 C85 C94 174.9(3)
C79 C80 C85 C94 -5.7(4)
C82 C81 C86 C87 71.9(4)
C80 C81 C86 C87 -109.6(3)
C82 C81 C86 C91 -104.5(3)
C80 C81 C86 C91 74.0(4)
C91 C86 C87 C88 0.1(5)
C81 C86 C87 C88 -176.3(3)
C91 C86 C87 C92 -179.2(3)
C81 C86 C87 C92 4.4(5)
C86 C87 C88 C89 -0.1(5)
C92 C87 C88 C89 179.2(4)
C87 C88 C89 C90 0.0(5)
C88 C89 C90 C91 0.2(6)
C89 C90 C91 C86 -0.3(5)
C89 C90 C91 C93 178.6(3)
C87 C86 C91 C90 0.1(4)
C81 C86 C91 C90 176.5(3)
C87 C86 C91 C93 -178.8(3)
C81 C86 C91 C93 -2.4(4)
C84 C85 C94 C99 101.8(4)
C80 C85 C94 C99 -76.4(4)
C84 C85 C94 C95 -78.1(4)
C80 C85 C94 C95 103.7(4)
C99 C94 C95 C96 3.4(5)
C85 C94 C95 C96 -176.7(3)
C99 C94 C95 C100 -175.8(3)
C85 C94 C95 C100 4.1(5)
C94 C95 C96 C97 -1.0(5)
C100 C95 C96 C97 178.2(4)
C95 C96 C97 C98 -2.0(6)
C96 C97 C98 C99 2.7(7)
C97 C98 C99 C94 -0.2(6)
C97 C98 C99 C101 -180.0(4)
C95 C94 C99 C98 -2.8(5)
C85 C94 C99 C98 177.3(3)
C95 C94 C99 C101 176.9(3)
C85 C94 C99 C101 -3.0(5)
C73 C74 C102 C103 -56.2(3)
C69 C74 C102 C103 124.4(3)
C74 C102 C103 C104 -65.2(3)
C74 C102 C103 C108 115.6(3)
C108 C103 C104 C105 1.6(4)
C102 C103 C104 C105 -177.7(3)
C108 C103 C104 C109 -177.6(3)
C102 C103 C104 C109 3.1(4)
C103 C104 C105 C106 -0.7(5)
C109 C104 C105 C106 178.6(3)
C104 C105 C106 C107 -0.4(5)
C105 C106 C107 C108 0.6(5)
C106 C107 C108 C103 0.4(5)
C106 C107 C108 C117 -179.8(3)
C104 C103 C108 C107 -1.5(4)
C102 C103 C108 C107 177.8(3)
C104 C103 C108 C117 178.7(3)
C102 C103 C108 C117 -2.0(4)
C105 C104 C109 C110 100.3(3)
C103 C104 C109 C110 -80.5(4)
C105 C104 C109 C114 -78.4(4)
C103 C104 C109 C114 100.8(3)
C114 C109 C110 C111 -2.4(5)
C104 C109 C110 C111 179.0(3)
C114 C109 C110 C115 175.4(3)
C104 C109 C110 C115 -3.2(4)
C109 C110 C111 C112 -0.3(5)
C115 C110 C111 C112 -178.1(4)
C110 C111 C112 C113 2.7(6)
C111 C112 C113 C114 -2.4(6)
C112 C113 C114 C109 -0.3(5)
C112 C113 C114 C116 179.8(4)
C110 C109 C114 C113 2.7(5)
C104 C109 C114 C113 -178.6(3)
C110 C109 C114 C116 -177.4(3)
C104 C109 C114 C116 1.2(4)
C107 C108 C117 C118 -103.5(3)
C103 C108 C117 C118 76.3(4)
C107 C108 C117 C122 74.2(4)
C103 C108 C117 C122 -105.9(3)
C122 C117 C118 C119 2.1(4)
C108 C117 C118 C119 179.9(3)
C122 C117 C118 C123 -176.7(3)
C108 C117 C118 C123 1.1(4)
C117 C118 C119 C120 0.9(4)
C123 C118 C119 C120 179.8(3)
C118 C119 C120 C121 -2.3(5)
C119 C120 C121 C122 0.6(5)
C120 C121 C122 C117 2.4(4)
C120 C121 C122 C124 -174.2(3)
C118 C117 C122 C121 -3.7(4)
C108 C117 C122 C121 178.5(3)
C118 C117 C122 C124 172.7(3)
C108 C117 C122 C124 -5.0(4)
C131 C125 C126 C127 -30.6(17)
C125 C126 C127 C128 107.5(15)
C126 C127 C128 C129 129.5(14)
C127 C128 C129 C134 123(4)
C127 C128 C129 C130 8.9(13)
C127 C128 C129 C133 -0.9(10)
C126 C125 C131 C132 13.6(13)
C125 C131 C132 C133 158.9(19)
C131 C132 C133 C129 86(2)
C134 C129 C133 C132 161.3(11)
C128 C129 C133 C132 -31.0(12)
C130 C129 C133 C132 165.2(18)
C135 C136 C137 C138 -20.7(12)
C136 C137 C138 C139 -92.8(11)
C137 C138 C139 C140 69.3(11)
C141 C142 C143 C144 9.0(17)
C142 C143 C144 C145 -120.0(14)
C143 C144 C145 C146 -52.7(16)
C147 C148 C149 C150 45(4)
C148 C149 C150 C151 164(3)
C149 C150 C151 C152 -26(4)
